data_4315959
loop_
_publ_author_name
'Jared Nieboer'
'Johnathan P. Mack'
'H\'el\`ene P. A. Mercier'
'Michael Gerken'

_publ_section_title
;
 Synthesis, Characterization, and Computational Study of MoSF4
;
_journal_name_full 'Inorganic Chemistry'
_journal_page_first 6153
_journal_page_last 6159
_journal_paper_doi 10.1021/ic100766d
_journal_volume 49
_journal_year 2010
_chemical_formula_sum 'F4 Mo S'
_chemical_formula_weight 204.00
_chemical_name_systematic
; 
 ? 
;
_space_group_IT_number 29
_symmetry_cell_setting orthorhombic
_symmetry_space_group_name_Hall 'P 2c -2ac'
_symmetry_space_group_name_H-M 'P c a 21'
_atom_sites_solution_primary direct
_atom_sites_solution_secondary difmap
_audit_creation_method SHELXL-97
_cell_angle_alpha 90.00
_cell_angle_beta 90.00
_cell_angle_gamma 90.00
_cell_formula_units_Z 24
_cell_length_a 10.9921(8)
_cell_length_b 8.2957(6)
_cell_length_c 27.774(2)
_cell_measurement_temperature 153(2)
_cell_volume 2532.6(3)
_computing_structure_refinement 'SHELXL-97 (Sheldrick, 2008)'
_computing_structure_solution 'SHELXS-97 (Sheldrick, 2008)'
_diffrn_ambient_temperature 153(2)
_diffrn_measured_fraction_theta_full 0.984
_diffrn_measured_fraction_theta_max 0.984
_diffrn_radiation_monochromator graphite
_diffrn_radiation_source 'fine-focus sealed tube'
_diffrn_radiation_type MoK\a
_diffrn_radiation_wavelength 0.71073
_diffrn_reflns_av_R_equivalents 0.0301
_diffrn_reflns_av_sigmaI/netI 0.0265
_diffrn_reflns_limit_h_max 14
_diffrn_reflns_limit_h_min -14
_diffrn_reflns_limit_k_max 11
_diffrn_reflns_limit_k_min -11
_diffrn_reflns_limit_l_max 37
_diffrn_reflns_limit_l_min -36
_diffrn_reflns_number 28014
_diffrn_reflns_theta_full 28.47
_diffrn_reflns_theta_max 28.47
_diffrn_reflns_theta_min 2.46
_exptl_absorpt_coefficient_mu 3.542
_exptl_absorpt_correction_T_max 1.000
_exptl_absorpt_correction_T_min 0.7475
_exptl_absorpt_correction_type multi-scan
_exptl_crystal_density_diffrn 3.210
_exptl_crystal_density_method 'not measured'
_exptl_crystal_F_000 2256
_exptl_crystal_size_max 0.10
_exptl_crystal_size_mid 0.06
_exptl_crystal_size_min 0.05
_refine_diff_density_max 0.655
_refine_diff_density_min -0.445
_refine_diff_density_rms 0.106
_refine_ls_abs_structure_details 'Flack H D (1983), Acta Cryst. A39, 876-881'
_refine_ls_abs_structure_Flack 0.07(3)
_refine_ls_extinction_method none
_refine_ls_goodness_of_fit_ref 1.078
_refine_ls_matrix_type full
_refine_ls_number_parameters 325
_refine_ls_number_reflns 6165
_refine_ls_number_restraints 1
_refine_ls_restrained_S_all 1.078
_refine_ls_R_factor_all 0.0260
_refine_ls_R_factor_gt 0.0224
_refine_ls_shift/su_max 0.001
_refine_ls_shift/su_mean 0.000
_refine_ls_structure_factor_coef Fsqd
_refine_ls_weighting_details 'calc w=1/[\s^2^(Fo^2^)+(0.0158P)^2^+1.8509P] where P=(Fo^2^+2Fc^2^)/3'
_refine_ls_weighting_scheme calc
_refine_ls_wR_factor_gt 0.0408
_refine_ls_wR_factor_ref 0.0418
_reflns_number_gt 5818
_reflns_number_total 6165
_reflns_threshold_expression >2sigma(I)
_cod_data_source_file ic100766d_si_002.cif
_cod_data_source_block mg07016_0ma
_cod_database_code 4315959

loop_
_symmetry_equiv_pos_as_xyz
'x, y, z'
'-x, -y, z+1/2'
'x+1/2, -y, z'
'-x+1/2, y, z+1/2'

loop_
_atom_site_label
_atom_site_type_symbol
_atom_site_fract_x
_atom_site_fract_y
_atom_site_fract_z
_atom_site_U_iso_or_equiv
_atom_site_adp_type
_atom_site_occupancy
_atom_site_symmetry_multiplicity
_atom_site_calc_flag
_atom_site_refinement_flags
_atom_site_disorder_assembly
_atom_site_disorder_group
Mo1 Mo 0.39733(3) 0.45399(4) 0.089032(12) 0.01902(7) Uani 1 1 d . . .
S1 S 0.49726(11) 0.54485(15) 0.14544(4) 0.0307(3) Uani 1 1 d . . .
F11 F 0.4067(3) 0.6389(4) 0.04665(10) 0.0515(9) Uani 1 1 d . . .
F12 F 0.5201(3) 0.3715(5) 0.05235(13) 0.0787(14) Uani 1 1 d . . .
F13 F 0.3580(4) 0.2562(4) 0.11163(13) 0.0903(16) Uani 1 1 d . . .
F14 F 0.2462(3) 0.5320(5) 0.10237(12) 0.0604(10) Uani 1 1 d . . .
Mo2 Mo 0.25726(3) 0.37851(4) -0.045469(13) 0.01724(7) Uani 1 1 d . . .
S2 S 0.41832(12) 0.47023(16) -0.07185(5) 0.0345(3) Uani 1 1 d . . .
F21 F 0.2985(3) 0.3625(3) 0.02175(10) 0.0394(7) Uani 1 1 d . . .
F22 F 0.1785(2) 0.5642(3) -0.02945(9) 0.0294(6) Uani 1 1 d . . .
F23 F 0.1690(2) 0.3632(4) -0.10176(9) 0.0342(6) Uani 1 1 d . . .
F24 F 0.2902(3) 0.1607(3) -0.04837(13) 0.0469(8) Uani 1 1 d . . .
Mo3 Mo -0.01314(4) 0.12428(4) 0.022391(15) 0.02325(8) Uani 1 1 d . . .
S3 S 0.07082(14) -0.08225(15) -0.00258(5) 0.0418(3) Uani 1 1 d . . .
F31 F 0.0837(2) 0.2767(3) -0.01475(10) 0.0315(6) Uani 1 1 d . . .
F32 F -0.1268(2) 0.1620(3) -0.02521(9) 0.0322(6) Uani 1 1 d . . .
F33 F -0.1300(3) 0.0408(4) 0.06191(14) 0.0649(11) Uani 1 1 d . . .
F34 F 0.0866(3) 0.1734(4) 0.07311(10) 0.0450(8) Uani 1 1 d . . .
Mo4 Mo 0.57620(3) 1.04733(4) 0.205794(12) 0.01924(7) Uani 1 1 d . . .
S4 S 0.67770(12) 1.11807(17) 0.14690(4) 0.0382(3) Uani 1 1 d . . .
F44 F 0.6766(3) 0.8937(4) 0.23138(11) 0.0426(7) Uani 1 1 d . . .
F41 F 0.6456(2) 1.1903(3) 0.25389(9) 0.0299(6) Uani 1 1 d . . .
F42 F 0.4532(2) 1.1979(3) 0.20449(10) 0.0363(6) Uani 1 1 d . . .
F43 F 0.4764(3) 0.8973(4) 0.17822(11) 0.0435(8) Uani 1 1 d . . .
Mo5 Mo 0.44480(3) 0.90901(4) 0.339633(13) 0.01758(7) Uani 1 1 d . . .
S5 S 0.53961(12) 1.09121(16) 0.37364(4) 0.0326(3) Uani 1 1 d . . .
F51 F 0.4708(2) 0.9768(3) 0.27397(9) 0.0293(6) Uani 1 1 d . . .
F52 F 0.5686(2) 0.7633(3) 0.33102(10) 0.0339(6) Uani 1 1 d . . .
F53 F 0.3891(3) 0.7953(4) 0.39188(10) 0.0402(7) Uani 1 1 d . . .
F54 F 0.2947(2) 1.0042(3) 0.33266(10) 0.0341(6) Uani 1 1 d . . .
Mo6 Mo 0.22937(3) 0.56515(4) 0.272946(12) 0.01639(7) Uani 1 1 d . . .
S6 S 0.31758(10) 0.35342(13) 0.28956(4) 0.0255(2) Uani 1 1 d . . .
F61 F 0.3500(3) 0.7115(3) 0.29823(11) 0.0407(7) Uani 1 1 d . . .
F62 F 0.2941(3) 0.6054(3) 0.21303(10) 0.0430(7) Uani 1 1 d . . .
F63 F 0.0890(3) 0.4868(4) 0.24628(11) 0.0428(8) Uani 1 1 d . . .
F64 F 0.1463(3) 0.6064(3) 0.32944(10) 0.0385(7) Uani 1 1 d . . .

loop_
_atom_site_aniso_label
_atom_site_aniso_U_11
_atom_site_aniso_U_22
_atom_site_aniso_U_33
_atom_site_aniso_U_23
_atom_site_aniso_U_13
_atom_site_aniso_U_12
Mo1 0.02215(18) 0.01906(17) 0.01584(16) 0.00109(13) -0.00224(13) 0.00152(14)
S1 0.0332(6) 0.0374(7) 0.0216(6) -0.0061(5) -0.0037(5) -0.0022(5)
F11 0.078(2) 0.0437(19) 0.0332(16) 0.0185(14) -0.0172(15) -0.0308(16)
F12 0.044(2) 0.128(4) 0.064(2) -0.066(2) -0.0109(17) 0.038(2)
F13 0.173(4) 0.0407(19) 0.058(2) 0.0287(18) -0.071(3) -0.047(2)
F14 0.0234(15) 0.105(3) 0.053(2) -0.019(2) -0.0007(15) 0.0125(17)
Mo2 0.01786(16) 0.01619(15) 0.01768(16) -0.00182(14) -0.00270(13) 0.00163(13)
S2 0.0213(5) 0.0458(7) 0.0365(7) -0.0088(6) 0.0032(4) -0.0053(5)
F21 0.0509(17) 0.0431(16) 0.0243(13) 0.0106(13) -0.0190(14) -0.0178(13)
F22 0.0313(14) 0.0164(12) 0.0404(16) -0.0006(11) 0.0087(11) 0.0012(10)
F23 0.0294(15) 0.0534(18) 0.0198(13) -0.0043(12) -0.0035(11) -0.0063(13)
F24 0.0524(18) 0.0189(14) 0.069(2) -0.0062(14) -0.0043(18) 0.0108(12)
Mo3 0.0332(2) 0.01568(16) 0.02089(17) 0.00246(15) 0.00786(16) -0.00036(15)
S3 0.0528(8) 0.0200(6) 0.0525(9) -0.0039(5) 0.0062(7) 0.0067(5)
F31 0.0330(15) 0.0263(14) 0.0351(14) 0.0110(12) -0.0022(12) -0.0093(11)
F32 0.0296(14) 0.0301(14) 0.0368(15) -0.0079(11) -0.0017(12) -0.0024(11)
F33 0.072(2) 0.056(2) 0.067(2) 0.0242(18) 0.044(2) -0.0004(18)
F34 0.065(2) 0.0441(18) 0.0258(15) -0.0018(13) -0.0111(14) 0.0177(16)
Mo4 0.02427(17) 0.01627(16) 0.01717(17) -0.00207(15) 0.00046(15) -0.00239(13)
S4 0.0431(7) 0.0443(8) 0.0271(7) -0.0022(5) 0.0130(5) -0.0095(6)
F44 0.0474(18) 0.0345(16) 0.0459(18) 0.0074(13) 0.0045(14) 0.0188(14)
F41 0.0410(16) 0.0250(14) 0.0237(13) -0.0045(10) -0.0036(12) -0.0148(11)
F42 0.0379(15) 0.0433(16) 0.0278(14) 0.0035(13) -0.0002(13) 0.0158(12)
F43 0.055(2) 0.0448(17) 0.0310(15) -0.0162(14) 0.0001(14) -0.0271(14)
Mo5 0.01864(16) 0.01442(15) 0.01967(17) 0.00291(14) 0.00145(14) 0.00091(13)
S5 0.0397(7) 0.0309(6) 0.0271(6) -0.0052(5) -0.0027(5) -0.0059(5)
F51 0.0376(14) 0.0294(14) 0.0208(12) 0.0012(11) 0.0026(12) -0.0111(11)
F52 0.0251(13) 0.0266(13) 0.0499(18) -0.0051(13) -0.0029(12) 0.0114(11)
F53 0.0467(17) 0.0419(16) 0.0319(15) 0.0192(13) 0.0063(13) -0.0060(14)
F54 0.0214(13) 0.0306(13) 0.0502(18) 0.0026(13) 0.0018(12) 0.0107(11)
Mo6 0.01964(17) 0.01412(15) 0.01542(15) -0.00065(13) 0.00060(14) 0.00064(13)
S6 0.0327(6) 0.0160(5) 0.0278(6) 0.0002(4) -0.0007(5) 0.0037(4)
F61 0.0376(16) 0.0182(13) 0.066(2) -0.0026(13) -0.0178(14) -0.0066(12)
F62 0.0633(19) 0.0401(16) 0.0257(15) 0.0101(13) 0.0211(14) 0.0196(14)
F63 0.0372(16) 0.0389(17) 0.0523(19) -0.0035(14) -0.0236(15) -0.0042(14)
F64 0.0536(18) 0.0325(14) 0.0294(16) 0.0048(12) 0.0185(13) 0.0140(13)

loop_
_atom_type_symbol
_atom_type_description
_atom_type_scat_dispersion_real
_atom_type_scat_dispersion_imag
_atom_type_scat_source
F F 0.0171 0.0103 'International Tables Vol C Tables 4.2.6.8 and 6.1.1.4'
S S 0.1246 0.1234 'International Tables Vol C Tables 4.2.6.8 and 6.1.1.4'
Mo Mo -1.6832 0.6857 'International Tables Vol C Tables 4.2.6.8 and 6.1.1.4'

loop_
_geom_angle_atom_site_label_1
_geom_angle_atom_site_label_2
_geom_angle_atom_site_label_3
_geom_angle
_geom_angle_site_symmetry_1
_geom_angle_site_symmetry_3
_geom_angle_publ_flag
F13 Mo1 F14 91.9(2) . . ?
F13 Mo1 F12 91.7(2) . . ?
F14 Mo1 F12 157.20(15) . . ?
F13 Mo1 F11 160.39(13) . . ?
F14 Mo1 F11 83.73(17) . . ?
F12 Mo1 F11 85.30(18) . . ?
F13 Mo1 S1 101.30(11) . . ?
F14 Mo1 S1 101.66(11) . . ?
F12 Mo1 S1 99.67(11) . . ?
F11 Mo1 S1 98.30(9) . . ?
F13 Mo1 F21 82.48(12) . . ?
F14 Mo1 F21 81.44(13) . . ?
F12 Mo1 F21 76.75(13) . . ?
F11 Mo1 F21 77.98(11) . . ?
S1 Mo1 F21 174.95(8) . . ?
Mo1 F11 Mo3 153.15(16) . 3_565 ?
F22 Mo2 F23 90.87(12) . . ?
F22 Mo2 F24 158.76(13) . . ?
F23 Mo2 F24 89.94(14) . . ?
F22 Mo2 F21 86.18(12) . . ?
F23 Mo2 F21 160.21(12) . . ?
F24 Mo2 F21 85.91(14) . . ?
F22 Mo2 S2 100.54(9) . . ?
F23 Mo2 S2 100.12(9) . . ?
F24 Mo2 S2 100.20(10) . . ?
F21 Mo2 S2 99.66(9) . . ?
F22 Mo2 F31 79.76(10) . . ?
F23 Mo2 F31 81.37(11) . . ?
F24 Mo2 F31 79.38(12) . . ?
F21 Mo2 F31 78.84(10) . . ?
S2 Mo2 F31 178.46(8) . . ?
Mo2 F21 Mo1 151.60(14) . . ?
F33 Mo3 F34 92.48(17) . . ?
F33 Mo3 F32 91.08(15) . . ?
F34 Mo3 F32 156.73(12) . . ?
F33 Mo3 F31 161.58(14) . . ?
F34 Mo3 F31 86.30(13) . . ?
F32 Mo3 F31 83.14(11) . . ?
F33 Mo3 S3 101.63(12) . . ?
F34 Mo3 S3 100.11(10) . . ?
F32 Mo3 S3 101.67(9) . . ?
F31 Mo3 S3 96.67(9) . . ?
F33 Mo3 F11 82.88(15) . 3_465 ?
F34 Mo3 F11 79.05(12) . 3_465 ?
F32 Mo3 F11 78.59(11) . 3_465 ?
F31 Mo3 F11 78.84(12) . 3_465 ?
S3 Mo3 F11 175.46(10) . 3_465 ?
Mo3 F31 Mo2 154.98(13) . . ?
F43 Mo4 F44 92.88(15) . . ?
F43 Mo4 F42 90.77(14) . . ?
F44 Mo4 F42 157.41(13) . . ?
F43 Mo4 F41 160.04(12) . . ?
F44 Mo4 F41 85.48(13) . . ?
F42 Mo4 F41 83.55(12) . . ?
F43 Mo4 S4 100.71(11) . . ?
F44 Mo4 S4 100.36(10) . . ?
F42 Mo4 S4 100.85(10) . . ?
F41 Mo4 S4 99.15(8) . . ?
F43 Mo4 F51 82.47(11) . . ?
F44 Mo4 F51 78.85(12) . . ?
F42 Mo4 F51 79.55(11) . . ?
F41 Mo4 F51 77.69(10) . . ?
S4 Mo4 F51 176.77(7) . . ?
Mo4 F41 Mo6 149.07(13) . 3_575 ?
F52 Mo5 F53 90.67(13) . . ?
F52 Mo5 F54 159.05(12) . . ?
F53 Mo5 F54 90.29(13) . . ?
F52 Mo5 F51 87.66(12) . . ?
F53 Mo5 F51 161.10(12) . . ?
F54 Mo5 F51 84.71(12) . . ?
F52 Mo5 S5 99.65(9) . . ?
F53 Mo5 S5 100.54(11) . . ?
F54 Mo5 S5 100.75(10) . . ?
F51 Mo5 S5 98.30(8) . . ?
F52 Mo5 F61 78.32(11) . . ?
F53 Mo5 F61 82.87(13) . . ?
F54 Mo5 F61 81.03(11) . . ?
F51 Mo5 F61 78.36(11) . . ?
S5 Mo5 F61 176.11(9) . . ?
Mo5 F51 Mo4 158.18(14) . . ?
F63 Mo6 F62 91.40(15) . . ?
F63 Mo6 F64 89.58(14) . . ?
F62 Mo6 F64 157.75(11) . . ?
F63 Mo6 F61 161.72(13) . . ?
F62 Mo6 F61 87.09(14) . . ?
F64 Mo6 F61 85.08(14) . . ?
F63 Mo6 S6 100.64(11) . . ?
F62 Mo6 S6 100.10(9) . . ?
F64 Mo6 S6 101.56(9) . . ?
F61 Mo6 S6 97.56(9) . . ?
F63 Mo6 F41 83.24(12) . 3_475 ?
F62 Mo6 F41 77.62(10) . 3_475 ?
F64 Mo6 F41 80.42(10) . 3_475 ?
F61 Mo6 F41 78.64(10) . 3_475 ?
S6 Mo6 F41 175.60(8) . 3_475 ?
Mo6 F61 Mo5 163.58(17) . . ?

loop_
_geom_bond_atom_site_label_1
_geom_bond_atom_site_label_2
_geom_bond_distance
_geom_bond_site_symmetry_2
_geom_bond_publ_flag
Mo1 F13 1.809(3) . ?
Mo1 F14 1.821(3) . ?
Mo1 F12 1.824(3) . ?
Mo1 F11 1.936(3) . ?
Mo1 S1 2.0564(12) . ?
Mo1 F21 2.291(3) . ?
F11 Mo3 2.256(3) 3_565 ?
Mo2 F22 1.822(2) . ?
Mo2 F23 1.844(3) . ?
Mo2 F24 1.844(3) . ?
Mo2 F21 1.926(3) . ?
Mo2 S2 2.0616(13) . ?
Mo2 F31 2.254(2) . ?
Mo3 F33 1.826(3) . ?
Mo3 F34 1.831(3) . ?
Mo3 F32 1.845(3) . ?
Mo3 F31 1.948(2) . ?
Mo3 S3 2.0660(13) . ?
Mo3 F11 2.256(3) 3_465 ?
Mo4 F43 1.827(3) . ?
Mo4 F44 1.830(3) . ?
Mo4 F42 1.841(2) . ?
Mo4 F41 1.943(2) . ?
Mo4 S4 2.0650(13) . ?
Mo4 F51 2.296(2) . ?
F41 Mo6 2.290(2) 3_575 ?
Mo5 F52 1.835(2) . ?
Mo5 F53 1.836(3) . ?
Mo5 F54 1.839(2) . ?
Mo5 F51 1.930(3) . ?
Mo5 S5 2.0646(12) . ?
Mo5 F61 2.257(3) . ?
Mo6 F63 1.831(3) . ?
Mo6 F62 1.840(3) . ?
Mo6 F64 1.847(3) . ?
Mo6 F61 1.930(3) . ?
Mo6 S6 2.0587(11) . ?
Mo6 F41 2.290(2) 3_475 ?
